data_7224203
loop_
_publ_author_name
'Jamatia, Ramen'
'Gupta, Ajay'
'Pal, Amarta Kumar'

_publ_section_title
;
 Nano-FGT: A Green and Sustainable Catalyst for The Synthesis of
 Spirooxindoles in Aqueous Medium
;
_journal_name_full 'RSC Adv.'
_journal_paper_doi 10.1039/C5RA27552K
_journal_year 2016
_chemical_formula_moiety 'C19 H17 N3 O3'
_chemical_formula_sum 'C19 H17 N3 O3'
_chemical_formula_weight 335.37
_space_group_crystal_system monoclinic
_space_group_IT_number 14
_space_group_name_Hall '-P 2yn'
_space_group_name_H-M_alt 'P 1 21/n 1'
_symmetry_space_group_name_Hall '-P 2yn'
_symmetry_space_group_name_H-M 'P 1 21/n 1'
_atom_sites_solution_primary iterative
_audit_creation_date 2014-09-04
_audit_creation_method
;
  Olex2 1.2-ac2
  (compiled 2012.03.27 svn.r2268, GUI svn.r4156)
;
_audit_update_record
;
2014-10-27 deposited with the CCDC.
2016-02-10 downloaded from the CCDC.
;
_cell_angle_alpha 90
_cell_angle_beta 92.114(4)
_cell_angle_gamma 90
_cell_formula_units_Z 4
_cell_length_a 8.6467(4)
_cell_length_b 11.5046(5)
_cell_length_c 17.1290(7)
_cell_measurement_reflns_used 1386
_cell_measurement_temperature 291.7(3)
_cell_measurement_theta_max 27.3480
_cell_measurement_theta_min 3.7290
_cell_volume 1702.78(13)
_computing_cell_refinement
;
CrysAlisPro, Agilent Technologies,
Version 1.171.36.32 (release 02-08-2013 CrysAlis171 .NET)
(compiled Aug  2 2013,16:46:58)
;
_computing_data_collection
;
CrysAlisPro, Agilent Technologies,
Version 1.171.36.32 (release 02-08-2013 CrysAlis171 .NET)
(compiled Aug  2 2013,16:46:58)
;
_computing_data_reduction
;
CrysAlisPro, Agilent Technologies,
Version 1.171.36.32 (release 02-08-2013 CrysAlis171 .NET)
(compiled Aug  2 2013,16:46:58)
;
_computing_molecular_graphics
;
O. V. Dolomanov, L. J. Bourhis, R. J. Gildea, J. A. K. Howard and H. Puschmann,
OLEX2: a complete structure solution, refinement and analysis program.
J. Appl. Cryst. (2009). 42, 339-341.
;
_computing_publication_material
;
O. V. Dolomanov, L. J. Bourhis, R. J. Gildea, J. A. K. Howard and H. Puschmann,
OLEX2: a complete structure solution, refinement and analysis program.
J. Appl. Cryst. (2009). 42, 339-341.
;
_computing_structure_refinement
;
olex2.refine (L.J. Bourhis, O.V. Dolomanov, R.J. Gildea, J.A.K. Howard,
H. Puschmann, in preparation, 2011)
;
_computing_structure_solution 'J. Appl. Cryst. (2007) 40, 786-790'
_diffrn_ambient_temperature 291.7(3)
_diffrn_detector_area_resol_mean 16.1279
_diffrn_measured_fraction_theta_full 0.9970
_diffrn_measured_fraction_theta_max 0.8915
_diffrn_measurement_details
;
  1 omega   -9.00   88.00   1.0000   18.9500
omega____ theta____ kappa____ phi______ frames
    -       22.4059   77.0000  -30.0000 97

  2 omega  -43.00    2.00   1.0000   18.9500
omega____ theta____ kappa____ phi______ frames
    -       22.4059   19.0000 -150.0000 45

  3 omega   62.00   88.00   1.0000   18.9500
omega____ theta____ kappa____ phi______ frames
    -       22.4059   19.0000 -150.0000 26

  4 omega    9.00   93.00   1.0000   18.9500
omega____ theta____ kappa____ phi______ frames
    -       22.4059   57.0000 -120.0000 84
;
_diffrn_measurement_device_type 'Xcalibur, Eos, Gemini'
_diffrn_measurement_method '\w scans'
_diffrn_orient_matrix_UB_11 0.0095018000
_diffrn_orient_matrix_UB_12 0.0116072000
_diffrn_orient_matrix_UB_13 -0.0402086000
_diffrn_orient_matrix_UB_21 0.0245199000
_diffrn_orient_matrix_UB_22 -0.0581738000
_diffrn_orient_matrix_UB_23 -0.0055920000
_diffrn_orient_matrix_UB_31 -0.0777149000
_diffrn_orient_matrix_UB_32 -0.0169095000
_diffrn_orient_matrix_UB_33 -0.0083249000
_diffrn_radiation_monochromator graphite
_diffrn_radiation_type 'Mo K\a'
_diffrn_radiation_wavelength 0.7107
_diffrn_reflns_av_R_equivalents 0.0287
_diffrn_reflns_av_unetI/netI 0.0570
_diffrn_reflns_limit_h_max 11
_diffrn_reflns_limit_h_min -7
_diffrn_reflns_limit_k_max 14
_diffrn_reflns_limit_k_min -12
_diffrn_reflns_limit_l_max 22
_diffrn_reflns_limit_l_min -22
_diffrn_reflns_number 7748
_diffrn_reflns_theta_full 28.595997
_diffrn_reflns_theta_max 28.60
_diffrn_reflns_theta_min 3.21
_diffrn_source 'Enhance (Mo) X-ray Source'
_exptl_absorpt_coefficient_mu 0.091
_exptl_absorpt_correction_T_max 1.00000
_exptl_absorpt_correction_T_min 0.94356
_exptl_absorpt_correction_type multi-scan
_exptl_absorpt_process_details
;
CrysAlisPro, Agilent Technologies,
Version 1.171.36.32 (release 02-08-2013 CrysAlis171 .NET)
(compiled Aug  2 2013,16:46:58)
Empirical absorption correction using spherical harmonics,
 implemented in SCALE3 ABSPACK scaling algorithm.
;
_exptl_crystal_density_diffrn 1.3081
_exptl_crystal_F_000 704.3449
_exptl_crystal_size_max 0.29
_exptl_crystal_size_mid 0.14
_exptl_crystal_size_min 0.11
_refine_diff_density_max 0.399265
_refine_diff_density_min -0.394583
_refine_diff_density_rms 0.085888
_refine_ls_d_res_high 0.742462
_refine_ls_d_res_low 6.342301
_refine_ls_goodness_of_fit_ref 1.044343
_refine_ls_hydrogen_treatment mixed
_refine_ls_matrix_type full
_refine_ls_number_constraints 27
_refine_ls_number_parameters 228
_refine_ls_number_reflns 3886
_refine_ls_number_restraints 0
_refine_ls_restrained_S_all 1.044343
_refine_ls_R_factor_all 0.103700
_refine_ls_R_factor_gt 0.057903
_refine_ls_shift/su_max 0.0015
_refine_ls_shift/su_mean 0.0000
_refine_ls_structure_factor_coef Fsqd
_refine_ls_weighting_details 'w=1/[\s^2^(Fo^2^)+(0.0474P)^2^+0.3693P] where P=(Fo^2^+2Fc^2^)/3'
_refine_ls_weighting_scheme calc
_refine_ls_wR_factor_ref 0.136652
_reflns_Friedel_coverage 0.0
_reflns_limit_h_max 10
_reflns_limit_h_min -11
_reflns_limit_k_max 14
_reflns_limit_k_min 0
_reflns_limit_l_max 22
_reflns_limit_l_min -9
_reflns_number_gt 2449
_reflns_number_total 3886
_reflns_threshold_expression I>=2u(I)
_cod_data_source_file c5ra27552k2.cif
_cod_data_source_block RJ-4
_cod_original_cell_volume 1702.79(12)
_cod_database_code 7224203
_chemical_oxdiff_formula C19H19N3O3
_reflns_odcompleteness_completeness 99.70
_reflns_odcompleteness_iscentric 1
_reflns_odcompleteness_theta 26.32

loop_
_space_group_symop_id
_space_group_symop_operation_xyz
1 x,y,z
2 -x+1/2,y+1/2,-z+1/2
3 -x,-y,-z
4 x-1/2,-y-1/2,z-1/2

loop_
_atom_site_label
_atom_site_type_symbol
_atom_site_fract_x
_atom_site_fract_y
_atom_site_fract_z
_atom_site_U_iso_or_equiv
_atom_site_adp_type
_atom_site_occupancy
_atom_site_refinement_flags_posn
O1 O 0.49691(16) 0.50417(12) 0.39125(9) 0.0385(4) Uani 1.000000 .
O20 O 0.34607(17) 0.89774(13) 0.39036(9) 0.0461(4) Uani 1.000000 .
O19 O 0.48296(18) 0.77478(14) 0.55869(8) 0.0462(4) Uani 1.000000 .
N11 N 0.6489(2) 0.90562(16) 0.50685(11) 0.0452(5) Uani 1.000000 .
N23 N 0.7154(2) 0.42460(15) 0.43615(11) 0.0465(5) Uani 1.000000 .
N22 N 0.9566(2) 0.6499(2) 0.51038(15) 0.0716(7) Uani 1.000000 .
C6 C 0.3207(2) 0.79620(18) 0.37242(11) 0.0335(5) Uani 1.000000 .
C4 C 0.1756(2) 0.65198(19) 0.28417(12) 0.0382(5) Uani 1.000000 .
C8 C 0.5906(2) 0.74274(17) 0.42814(11) 0.0300(5) Uani 1.000000 .
C10 C 0.6386(2) 0.52557(18) 0.42689(11) 0.0336(5) Uani 1.000000 .
C2 C 0.4025(2) 0.59668(18) 0.37253(11) 0.0319(5) Uani 1.000000 .
C7 C 0.4382(2) 0.70651(17) 0.38953(11) 0.0296(5) Uani 1.000000 .
C12 C 0.5636(2) 0.80771(18) 0.50667(12) 0.0347(5) Uani 1.000000 .
C9 C 0.6863(2) 0.63386(18) 0.44516(12) 0.0332(5) Uani 1.000000 .
C18 C 0.7162(2) 0.92525(19) 0.43433(15) 0.0439(6) Uani 1.000000 .
C13 C 0.6807(2) 0.83313(19) 0.38434(13) 0.0368(5) Uani 1.000000 .
C21 C 0.8358(3) 0.64509(19) 0.48178(14) 0.0435(6) Uani 1.000000 .
C5 C 0.1676(2) 0.75884(19) 0.33668(13) 0.0410(6) Uani 1.000000 .
C3 C 0.2572(2) 0.55592(19) 0.33181(13) 0.0418(6) Uani 1.000000 .
C14 C 0.7302(3) 0.8341(2) 0.30934(14) 0.0499(6) Uani 1.000000 .
C15 C 0.8166(3) 0.9280(3) 0.28507(19) 0.0696(9) Uani 1.000000 .
C25 C 0.0133(3) 0.6104(2) 0.25909(16) 0.0561(7) Uani 1.000000 .
C24 C 0.2652(3) 0.6812(2) 0.21135(13) 0.0557(7) Uani 1.000000 .
C17 C 0.8024(3) 1.0186(2) 0.4116(2) 0.0652(8) Uani 1.000000 .
C16 C 0.8520(3) 1.0175(3) 0.3355(2) 0.0787(10) Uani 1.000000 .
H14 H 0.7064(3) 0.7730(2) 0.27541(14) 0.0599(8) Uiso 1.000000 R
H15 H 0.8507(3) 0.9303(3) 0.23424(19) 0.0836(10) Uiso 1.000000 R
H16 H 0.9109(3) 1.0793(3) 0.3181(2) 0.0945(12) Uiso 1.000000 R
H17 H 0.8265(3) 1.0797(2) 0.4455(2) 0.0782(10) Uiso 1.000000 R
H11 H 0.6609(2) 0.95088(16) 0.54657(11) 0.0543(6) Uiso 1.000000 R
H5a H 0.0977(2) 0.74251(19) 0.37829(13) 0.0492(7) Uiso 1.000000 R
H5b H 0.1242(2) 0.82287(19) 0.30625(13) 0.0492(7) Uiso 1.000000 R
H3a H 0.1874(2) 0.52669(19) 0.37026(13) 0.0502(7) Uiso 1.000000 R
H3b H 0.2814(2) 0.49218(19) 0.29726(13) 0.0502(7) Uiso 1.000000 R
H25a H -0.0449(7) 0.5948(14) 0.30459(16) 0.0842(11) Uiso 1.000000 G
H25b H -0.0381(8) 0.6696(7) 0.2283(9) 0.0842(11) Uiso 1.000000 G
H25c H 0.0209(3) 0.5407(9) 0.2286(9) 0.0842(11) Uiso 1.000000 G
H24a H 0.2071(9) 0.7359(11) 0.1798(5) 0.0835(10) Uiso 1.000000 G
H24b H 0.3635(8) 0.7144(13) 0.22673(13) 0.0835(10) Uiso 1.000000 G
H24c H 0.2812(16) 0.6115(3) 0.1818(5) 0.0835(10) Uiso 1.000000 G
H23a H 0.7821(13) 0.4323(5) 0.4743(7) 0.0557(6) Uiso 1.000000 G
H23b H 0.6518(3) 0.3698(3) 0.4466(10) 0.0557(6) Uiso 1.000000 G

loop_
_atom_site_aniso_label
_atom_site_aniso_U_11
_atom_site_aniso_U_22
_atom_site_aniso_U_33
_atom_site_aniso_U_12
_atom_site_aniso_U_13
_atom_site_aniso_U_23
O1 0.0381(8) 0.0292(8) 0.0475(9) 0.0040(6) -0.0099(7) -0.0018(7)
O20 0.0491(9) 0.0300(8) 0.0579(10) 0.0048(7) -0.0134(8) -0.0101(8)
O19 0.0506(9) 0.0535(10) 0.0345(8) -0.0052(8) 0.0043(7) -0.0069(8)
N11 0.0489(11) 0.0364(11) 0.0496(11) -0.0076(9) -0.0087(10) -0.0109(10)
N23 0.0457(11) 0.0360(11) 0.0569(12) 0.0053(9) -0.0087(10) 0.0063(10)
N22 0.0480(13) 0.0671(15) 0.0973(18) 0.0012(12) -0.0308(13) 0.0074(14)
C6 0.0360(11) 0.0341(12) 0.0302(10) 0.0048(9) -0.0024(9) -0.0050(10)
C4 0.0317(11) 0.0416(13) 0.0406(12) 0.0019(10) -0.0088(9) -0.0105(11)
C8 0.0302(10) 0.0293(11) 0.0301(10) 0.0026(9) -0.0039(8) -0.0023(9)
C10 0.0336(11) 0.0369(12) 0.0299(10) 0.0038(9) -0.0020(9) 0.0036(10)
C2 0.0338(11) 0.0332(11) 0.0284(10) 0.0060(9) -0.0015(8) -0.0007(9)
C7 0.0313(10) 0.0314(11) 0.0258(9) 0.0032(9) -0.0027(8) -0.0021(9)
C12 0.0325(11) 0.0343(12) 0.0366(11) 0.0010(9) -0.0084(10) -0.0053(10)
C9 0.0320(10) 0.0340(12) 0.0333(11) 0.0037(9) -0.0042(9) 0.0031(10)
C18 0.0341(12) 0.0349(13) 0.0620(15) 0.0011(10) -0.0061(11) 0.0076(12)
C13 0.0304(11) 0.0364(12) 0.0433(12) 0.0044(9) -0.0020(9) 0.0108(11)
C21 0.0405(13) 0.0371(13) 0.0522(14) 0.0037(10) -0.0079(11) 0.0052(11)
C5 0.0324(11) 0.0412(13) 0.0487(13) 0.0058(10) -0.0056(10) -0.0084(11)
C3 0.0390(12) 0.0372(12) 0.0484(13) -0.0021(10) -0.0090(10) -0.0084(11)
C14 0.0393(13) 0.0611(16) 0.0495(14) 0.0101(12) 0.0047(11) 0.0170(13)
C15 0.0468(16) 0.087(2) 0.076(2) 0.0155(16) 0.0158(14) 0.0430(19)
C25 0.0382(13) 0.0580(16) 0.0708(17) 0.0036(12) -0.0165(13) -0.0208(14)
C24 0.0542(15) 0.0726(18) 0.0394(13) 0.0033(14) -0.0095(11) -0.0071(13)
C17 0.0482(15) 0.0391(15) 0.108(2) -0.0079(12) -0.0032(16) 0.0122(16)
C16 0.0445(15) 0.066(2) 0.126(3) -0.0057(15) 0.0086(18) 0.050(2)

loop_
_atom_type_symbol
_atom_type_scat_dispersion_real
_atom_type_scat_dispersion_imag
_atom_type_scat_source
_atom_type_scat_dispersion_source
H 0.00000 0.00000 'International Tables Volume C Table 6.1.1.4 (pp. 500-502)' 'Henke, Gullikson and Davis, At. Data and Nucl. Data Tables, 1993, 54, 2'
C 0.00347 0.00161 'International Tables Volume C Table 6.1.1.4 (pp. 500-502)' 'Henke, Gullikson and Davis, At. Data and Nucl. Data Tables, 1993, 54, 2'
O 0.01158 0.00611 'International Tables Volume C Table 6.1.1.4 (pp. 500-502)' 'Henke, Gullikson and Davis, At. Data and Nucl. Data Tables, 1993, 54, 2'
N 0.00653 0.00323 'International Tables Volume C Table 6.1.1.4 (pp. 500-502)' 'Henke, Gullikson and Davis, At. Data and Nucl. Data Tables, 1993, 54, 2'

loop_
_geom_angle_atom_site_label_1
_geom_angle_atom_site_label_2
_geom_angle_atom_site_label_3
_geom_angle
C2 O1 C10 118.63(16)
C18 N11 C12 112.09(18)
H11 N11 C12 123.96(13)
H11 N11 C18 123.96(12)
H23a N23 C10 108.40(12)
H23b N23 C10 109.89(12)
H23b N23 H23a 109.5
C7 C6 O20 120.19(18)
C5 C6 O20 121.49(18)
C5 C6 C7 118.24(18)
C3 C4 C5 107.30(16)
C25 C4 C5 110.87(18)
C25 C4 C3 108.90(19)
C24 C4 C5 109.82(19)
C24 C4 C3 110.86(19)
C24 C4 C25 109.07(18)
C12 C8 C7 110.64(16)
C9 C8 C7 108.39(16)
C9 C8 C12 109.01(16)
C13 C8 C7 115.39(16)
C13 C8 C12 101.18(16)
C13 C8 C9 111.95(16)
N23 C10 O1 109.08(18)
C9 C10 O1 122.08(18)
C9 C10 N23 128.79(18)
C7 C2 O1 123.63(17)
C3 C2 O1 110.46(17)
C3 C2 C7 125.91(18)
C8 C7 C6 118.61(17)
C2 C7 C6 118.00(17)
C2 C7 C8 123.35(17)
N11 C12 O19 126.1(2)
C8 C12 O19 126.24(19)
C8 C12 N11 107.60(19)
C10 C9 C8 123.87(17)
C21 C9 C8 119.22(18)
C21 C9 C10 116.91(19)
C13 C18 N11 109.40(19)
C17 C18 N11 128.5(2)
C17 C18 C13 122.1(3)
C18 C13 C8 108.91(19)
C14 C13 C8 130.9(2)
C14 C13 C18 120.2(2)
C9 C21 N22 177.5(3)
C4 C5 C6 114.37(17)
H5a C5 C6 108.67(12)
H5a C5 C4 108.67(12)
H5b C5 C6 108.67(12)
H5b C5 C4 108.67(11)
H5b C5 H5a 107.6
C2 C3 C4 112.73(18)
H3a C3 C4 109.04(12)
H3a C3 C2 109.04(12)
H3b C3 C4 109.04(11)
H3b C3 C2 109.04(12)
H3b C3 H3a 107.8
C15 C14 C13 118.6(3)
H14 C14 C13 120.71(15)
H14 C14 C15 120.71(19)
C16 C15 C14 120.4(3)
H15 C15 C14 119.78(19)
H15 C15 C16 119.78(18)
H25a C25 C4 109.5
H25b C25 C4 109.5
H25b C25 H25a 109.5
H25c C25 C4 109.5
H25c C25 H25a 109.5
H25c C25 H25b 109.5
H24a C24 C4 109.5
H24b C24 C4 109.5
H24b C24 H24a 109.5
H24c C24 C4 109.5
H24c C24 H24a 109.5
H24c C24 H24b 109.5
C16 C17 C18 116.7(3)
H17 C17 C18 121.64(18)
H17 C17 C16 121.64(19)
C17 C16 C15 122.0(3)
H16 C16 C15 119.02(18)
H16 C16 C17 119.02(19)

loop_
_geom_bond_atom_site_label_1
_geom_bond_atom_site_label_2
_geom_bond_distance
O1 C10 1.371(2)
O1 C2 1.372(2)
O20 C6 1.226(2)
O19 C12 1.212(2)
N11 C12 1.346(3)
N11 C18 1.409(3)
N11 H11 0.8600
N23 C10 1.345(3)
N23 H23a 0.8600
N23 H23b 0.8600
N22 C21 1.138(3)
C6 C7 1.470(3)
C6 C5 1.501(3)
C4 C5 1.526(3)
C4 C3 1.530(3)
C4 C25 1.530(3)
C4 C24 1.529(3)
C8 C7 1.511(3)
C8 C12 1.564(3)
C8 C9 1.523(3)
C8 C13 1.515(3)
C10 C9 1.346(3)
C2 C7 1.331(3)
C2 C3 1.490(3)
C9 C21 1.422(3)
C18 C13 1.390(3)
C18 C17 1.373(3)
C13 C14 1.369(3)
C5 H5a 0.9700
C5 H5b 0.9700
C3 H3a 0.9700
C3 H3b 0.9700
C14 C15 1.386(4)
C14 H14 0.9300
C15 C16 1.371(4)
C15 H15 0.9300
C25 H25a 0.9600
C25 H25b 0.9600
C25 H25c 0.9600
C24 H24a 0.9600
C24 H24b 0.9600
C24 H24c 0.9600
C17 C16 1.387(5)
C17 H17 0.9300
C16 H16 0.9300
